data_2221425
loop_
_publ_author_name
'Sun, Qiaozhen'
'Liu, Yang'
'Li, Hongwu'
'Luo, Zhi'

_publ_section_title
;
 Poly[hemi(ethylenediammonium) [di-\m-oxalato-indium(III)] dihydrate]
;
_journal_coeditor_code LH2779
_journal_issue 4
_journal_name_full 'Acta Crystallographica Section E'
_journal_page_first m394
_journal_page_last m395
_journal_paper_doi 10.1107/S1600536809008381
_journal_volume 65
_journal_year 2009
_chemical_formula_iupac '(C2 H10 N2)0.5 [In (C2 O4)2], 2H2 O'
_chemical_formula_moiety '0.5(C2 H10 N2 2+), C4 In O8 -, 2(H2 O)'
_chemical_formula_sum 'C5 H9 In N O10'
_chemical_formula_weight 357.95
_chemical_name_systematic
;
Poly[hemi(ethylenediammonium) [di-\m-oxalato-indium(III)] dihydrate]
;
_space_group_IT_number 43
_symmetry_cell_setting orthorhombic
_symmetry_space_group_name_Hall 'F 2 -2d'
_symmetry_space_group_name_H-M 'F d d 2'
_atom_sites_solution_hydrogens geom
_atom_sites_solution_primary direct
_atom_sites_solution_secondary difmap
_cell_angle_alpha 90.00
_cell_angle_beta 90.00
_cell_angle_gamma 90.00
_cell_formula_units_Z 16
_cell_length_a 15.8498(4)
_cell_length_b 31.1643(8)
_cell_length_c 8.6618(2)
_cell_measurement_reflns_used 7228
_cell_measurement_temperature 293(2)
_cell_measurement_theta_max 27.88
_cell_measurement_theta_min 2.61
_cell_volume 4278.48(18)
_computing_cell_refinement 'SAINT (Bruker, 2001)'
_computing_data_collection 'SMART (Bruker, 2001)'
_computing_data_reduction 'SAINT (Bruker, 2001)'
_computing_molecular_graphics 'SHELXTL (Sheldrick, 2008)'
_computing_publication_material 'SHELXTL (Sheldrick, 2008)'
_computing_structure_refinement 'SHELXTL (Sheldrick, 2008)'
_computing_structure_solution 'SHELXTL (Sheldrick, 2008)'
_diffrn_ambient_temperature 293.0(10)
_diffrn_measured_fraction_theta_full 0.998
_diffrn_measured_fraction_theta_max 0.998
_diffrn_measurement_device_type 'Bruker SMART CCD'
_diffrn_measurement_method '\f and \w'
_diffrn_radiation_monochromator graphite
_diffrn_radiation_source 'fine-focus sealed tube'
_diffrn_radiation_type MoK\a
_diffrn_radiation_wavelength 0.71073
_diffrn_reflns_av_R_equivalents 0.0254
_diffrn_reflns_av_sigmaI/netI 0.0215
_diffrn_reflns_limit_h_max 18
_diffrn_reflns_limit_h_min -18
_diffrn_reflns_limit_k_max 36
_diffrn_reflns_limit_k_min -36
_diffrn_reflns_limit_l_max 10
_diffrn_reflns_limit_l_min -10
_diffrn_reflns_number 7189
_diffrn_reflns_theta_full 24.99
_diffrn_reflns_theta_max 24.99
_diffrn_reflns_theta_min 2.61
_exptl_absorpt_coefficient_mu 2.258
_exptl_absorpt_correction_T_max 0.4665
_exptl_absorpt_correction_T_min 0.4263
_exptl_absorpt_correction_type multi-scan
_exptl_absorpt_process_details '(SADABS; Bruker, 2001)'
_exptl_crystal_colour colourless
_exptl_crystal_density_diffrn 2.223
_exptl_crystal_density_method 'not measured'
_exptl_crystal_description block
_exptl_crystal_F_000 2800
_exptl_crystal_size_max 0.4
_exptl_crystal_size_mid 0.38
_exptl_crystal_size_min 0.38
_refine_diff_density_max 0.449
_refine_diff_density_min -0.708
_refine_ls_abs_structure_details 'Flack (1983), 668 Friedel pairs'
_refine_ls_abs_structure_Flack 0.00(3)
_refine_ls_extinction_coef 0.00087(5)
_refine_ls_extinction_expression Fc^*^=kFc[1+0.001xFc^2^\l^3^/sin(2\q)]^-1/4^
_refine_ls_extinction_method 'SHELXTL (Sheldrick, 2008)'
_refine_ls_goodness_of_fit_ref 1.064
_refine_ls_hydrogen_treatment constr
_refine_ls_matrix_type full
_refine_ls_number_parameters 160
_refine_ls_number_reflns 1679
_refine_ls_number_restraints 13
_refine_ls_restrained_S_all 1.144
_refine_ls_R_factor_all 0.0180
_refine_ls_R_factor_gt 0.0180
_refine_ls_shift/su_max 0.001
_refine_ls_shift/su_mean 0.000
_refine_ls_structure_factor_coef Fsqd
_refine_ls_weighting_details 'calc w=1/[\s^2^(Fo^2^)+(0.0322P)^2^+7.4478P] where P=(Fo^2^+2Fc^2^)/3'
_refine_ls_weighting_scheme calc
_refine_ls_wR_factor_gt 0.0455
_refine_ls_wR_factor_ref 0.0455
_reflns_number_gt 1673
_reflns_number_total 1679
_reflns_threshold_expression I>2\s(I)
_cod_data_source_file lh2779.cif
_cod_data_source_block I
_cod_depositor_comments
;
The following automatic conversions were performed:
'_symmetry_cell_setting' value 'Orthorhombic' changed to 'orthorhombic'
according to '/home/saulius/struct/CIF-dictionaries/cif_core.dic'
dictionary named 'cif_core.dic' version 2.4.1 from 2010-06-29.

Automatic conversion script
Id: cif_fix_enum 1527 2010-12-29 10:47:43Z saulius 

The following automatic conversions were performed:

'_symmetry_cell_setting' value 'Orthorhombic' changed to
'orthorhombic' according to
/home/saulius/struct/CIF-dictionaries/cif_core.dic dictionary named
'cif_core.dic' version 2.4.1 from 2010-06-29.

Automatic conversion script
Id: cif_fix_values 1715 2011-07-08 13:25:40Z adriana 
;
_cod_database_code 2221425
_cod_database_fobs_code 2221425

loop_
_symmetry_equiv_pos_as_xyz
'x, y, z'
'-x, -y, z'
'x+1/4, -y+1/4, z+1/4'
'-x+1/4, y+1/4, z+1/4'
'x, y+1/2, z+1/2'
'-x, -y+1/2, z+1/2'
'x+1/4, -y+3/4, z+3/4'
'-x+1/4, y+3/4, z+3/4'
'x+1/2, y, z+1/2'
'-x+1/2, -y, z+1/2'
'x+3/4, -y+1/4, z+3/4'
'-x+3/4, y+1/4, z+3/4'
'x+1/2, y+1/2, z'
'-x+1/2, -y+1/2, z'
'x+3/4, -y+3/4, z+1/4'
'-x+3/4, y+3/4, z+1/4'

loop_
_atom_site_type_symbol
_atom_site_label
_atom_site_fract_x
_atom_site_fract_y
_atom_site_fract_z
_atom_site_U_iso_or_equiv
_atom_site_adp_type
_atom_site_calc_flag
_atom_site_refinement_flags
_atom_site_occupancy
_atom_site_disorder_assembly
_atom_site_disorder_group
In In1 0.013694(15) 0.314689(7) 0.33266(6) 0.01510(11) Uani d . 1 . .
O O1 -0.06449(17) 0.27864(9) 0.1683(4) 0.0277(6) Uani d . 1 . .
O O2 0.10165(19) 0.26861(9) 0.1750(4) 0.0290(7) Uani d . 1 . .
O O3 0.04152(19) 0.35822(9) 0.1416(3) 0.0241(6) Uani d . 1 . .
O O4 0.14920(17) 0.34173(8) 0.3713(3) 0.0220(6) Uani d . 1 . .
C C1 -0.0334(2) 0.25113(11) 0.0817(7) 0.0194(7) Uani d . 1 . .
C C2 0.0620(2) 0.24552(11) 0.0823(7) 0.0204(7) Uani d . 1 . .
C C3 0.1128(2) 0.37559(10) 0.1357(4) 0.0165(7) Uani d . 1 . .
C C4 0.1740(2) 0.36645(11) 0.2696(5) 0.0180(8) Uani d . 1 . .
O O5 -0.07692(18) 0.22769(9) -0.0061(3) 0.0259(7) Uani d . 1 . .
O O6 0.09025(18) 0.21856(9) -0.0112(4) 0.0302(7) Uani d . 1 . .
O O7 0.13838(16) 0.39927(8) 0.0302(3) 0.0223(6) Uani d . 1 . .
O O8 0.24530(18) 0.38498(9) 0.2625(4) 0.0231(6) Uani d . 1 . .
C C5 0.2294(3) 0.2715(2) -0.2277(8) 0.0535(16) Uani d . 1 . .
H H5C 0.1687 0.2676 -0.2275 0.064 Uiso calc R 1 . .
H H5A 0.2444 0.2864 -0.1332 0.064 Uiso calc R 1 . .
N N1 0.2527(3) 0.29883(17) -0.3608(6) 0.0502(12) Uani d . 1 . .
H H1A 0.3035 0.2913 -0.3949 0.075 Uiso calc R 1 . .
H H1B 0.2534 0.3262 -0.3316 0.075 Uiso calc R 1 . .
H H1C 0.2150 0.2954 -0.4360 0.075 Uiso calc R 1 . .
O OW1 0.2500 0.2500 0.3570(7) 0.0504(16) Uani d S 1 . .
H HW1A 0.2938 0.2445 0.3040 0.050 Uiso d R 1 . .
O OW2 0.0119(6) 0.3117(3) -0.173(3) 0.069(2) Uani d PU 0.50 . .
H HW2B 0.0188 0.2848 -0.1847 0.083 Uiso d PR 0.50 . .
H HW2A 0.0010 0.3173 -0.0793 0.083 Uiso d PR 0.50 . .
O OW3 0.1418(3) 0.36723(19) -0.2928(7) 0.1000(17) Uani d U 1 . .
H HW3B 0.1123 0.3788 -0.3632 0.120 Uiso d R 1 . .
H HW3A 0.1542 0.3857 -0.2244 0.120 Uiso d R 1 . .

loop_
_atom_site_aniso_label
_atom_site_aniso_U_11
_atom_site_aniso_U_22
_atom_site_aniso_U_33
_atom_site_aniso_U_12
_atom_site_aniso_U_13
_atom_site_aniso_U_23
In1 0.01446(16) 0.01545(14) 0.01540(15) -0.00012(8) -0.00093(14) 0.00069(11)
O1 0.0185(13) 0.0268(13) 0.0378(17) -0.0013(11) 0.0018(14) -0.0157(13)
O2 0.0224(15) 0.0289(15) 0.0358(17) 0.0008(12) -0.0078(14) -0.0104(13)
O3 0.0187(14) 0.0299(14) 0.0237(15) -0.0058(12) -0.0031(12) 0.0086(11)
O4 0.0264(15) 0.0220(12) 0.0176(15) -0.0037(10) -0.0021(11) 0.0065(10)
C1 0.0209(18) 0.0154(15) 0.0218(17) -0.0017(14) 0.001(2) 0.0002(16)
C2 0.0220(19) 0.0194(16) 0.0199(17) 0.0002(14) 0.000(2) -0.0018(17)
C3 0.0177(19) 0.0139(15) 0.0179(17) 0.0038(13) 0.0005(15) 0.0001(14)
C4 0.019(2) 0.0132(15) 0.0214(17) 0.0010(14) -0.0015(16) -0.0011(14)
O5 0.0193(15) 0.0251(13) 0.0333(17) -0.0004(11) -0.0037(13) -0.0135(13)
O6 0.0213(15) 0.0324(15) 0.0369(19) 0.0024(12) 0.0032(14) -0.0131(14)
O7 0.0224(13) 0.0229(12) 0.0217(14) -0.0042(10) -0.0032(11) 0.0066(10)
O8 0.0180(13) 0.0273(15) 0.0239(15) -0.0057(11) -0.0039(13) 0.0084(12)
C5 0.031(3) 0.080(4) 0.049(4) -0.020(2) 0.006(3) -0.016(3)
N1 0.028(2) 0.074(3) 0.049(3) -0.006(2) -0.011(2) -0.001(2)
OW1 0.026(2) 0.086(4) 0.039(4) 0.024(2) 0.000 0.000
OW2 0.084(4) 0.067(4) 0.055(4) 0.013(4) -0.002(5) -0.006(4)
OW3 0.083(3) 0.146(4) 0.072(3) 0.016(3) -0.030(3) -0.045(3)

loop_
_atom_type_symbol
_atom_type_description
_atom_type_scat_dispersion_real
_atom_type_scat_dispersion_imag
_atom_type_scat_source
C C 0.0033 0.0016 'International Tables Vol C Tables 4.2.6.8 and 6.1.1.4'
H H 0.0000 0.0000 'International Tables Vol C Tables 4.2.6.8 and 6.1.1.4'
N N 0.0061 0.0033 'International Tables Vol C Tables 4.2.6.8 and 6.1.1.4'
O O 0.0106 0.0060 'International Tables Vol C Tables 4.2.6.8 and 6.1.1.4'
In In -0.7276 1.3100 'International Tables Vol C Tables 4.2.6.8 and 6.1.1.4'

loop_
_geom_angle_atom_site_label_1
_geom_angle_atom_site_label_2
_geom_angle_atom_site_label_3
_geom_angle_site_symmetry_1
_geom_angle_site_symmetry_3
_geom_angle
_geom_angle_publ_flag
O5 In1 O3 6 . 140.63(11) ?
O5 In1 O1 6 . 111.52(10) ?
O3 In1 O1 . . 86.60(12) ?
O5 In1 O8 6 15_455 92.22(11) ?
O3 In1 O8 . 15_455 96.82(11) ?
O1 In1 O8 . 15_455 137.63(10) ?
O5 In1 O7 6 15_455 144.54(11) ?
O3 In1 O7 . 15_455 74.02(11) ?
O1 In1 O7 . 15_455 68.82(10) ?
O8 In1 O7 15_455 15_455 71.65(10) ?
O5 In1 O4 6 . 72.66(9) ?
O3 In1 O4 . . 72.43(9) ?
O1 In1 O4 . . 142.91(10) ?
O8 In1 O4 15_455 . 76.46(10) ?
O7 In1 O4 15_455 . 129.79(9) ?
O5 In1 O6 6 6 71.78(10) ?
O3 In1 O6 . 6 147.56(11) ?
O1 In1 O6 . 6 75.75(11) ?
O8 In1 O6 15_455 6 79.52(11) ?
O7 In1 O6 15_455 6 74.28(10) ?
O4 In1 O6 . 6 135.78(10) ?
O5 In1 O2 6 . 74.70(10) ?
O3 In1 O2 . . 79.93(11) ?
O1 In1 O2 . . 69.90(11) ?
O8 In1 O2 15_455 . 152.36(10) ?
O7 In1 O2 15_455 . 131.86(10) ?
O4 In1 O2 . . 76.41(9) ?
O6 In1 O2 6 . 117.54(10) ?
C1 O1 In1 . . 121.4(3) ?
C2 O2 In1 . . 114.5(3) ?
C3 O3 In1 . . 118.7(2) ?
C4 O4 In1 . . 114.7(2) ?
O1 C1 O5 . . 123.2(4) ?
O1 C1 C2 . . 118.2(4) ?
O5 C1 C2 . . 118.7(4) ?
O2 C2 O6 . . 128.6(4) ?
O2 C2 C1 . . 115.8(4) ?
O6 C2 C1 . . 115.5(4) ?
O7 C3 O3 . . 125.5(4) ?
O7 C3 C4 . . 117.2(3) ?
O3 C3 C4 . . 117.3(3) ?
O4 C4 O8 . . 127.0(4) ?
O4 C4 C3 . . 116.8(3) ?
O8 C4 C3 . . 116.1(3) ?
C1 O5 In1 . 6_554 119.2(3) ?
C2 O6 In1 . 6_554 114.5(3) ?
C3 O7 In1 . 7_554 115.0(2) ?
C4 O8 In1 . 7_554 118.0(3) ?
N1 C5 C5 . 14 114.0(4) ?
N1 C5 H5C . . 108.7 ?
C5 C5 H5C 14 . 108.7 ?
N1 C5 H5A . . 108.7 ?
C5 C5 H5A 14 . 108.7 ?
H5C C5 H5A . . 107.6 ?
C5 N1 H1A . . 109.5 ?
C5 N1 H1B . . 109.5 ?
H1A N1 H1B . . 109.5 ?
C5 N1 H1C . . 109.5 ?
H1A N1 H1C . . 109.5 ?
H1B N1 H1C . . 109.5 ?
HW2B OW2 HW2A . . 109.8 ?
HW3B OW3 HW3A . . 109.8 ?

loop_
_geom_bond_atom_site_label_1
_geom_bond_atom_site_label_2
_geom_bond_site_symmetry_2
_geom_bond_distance
_geom_bond_publ_flag
In1 O5 6 2.168(3) ?
In1 O3 . 2.185(3) ?
In1 O1 . 2.196(3) ?
In1 O8 15_455 2.230(3) ?
In1 O7 15_455 2.327(3) ?
In1 O4 . 2.331(3) ?
In1 O6 6 2.370(3) ?
In1 O2 . 2.423(3) ?
O1 C1 . 1.242(5) ?
O2 C2 . 1.248(6) ?
O3 C3 . 1.253(5) ?
O4 C4 . 1.235(5) ?
C1 O5 . 1.260(6) ?
C1 C2 . 1.522(6) ?
C2 O6 . 1.250(6) ?
C3 O7 . 1.243(4) ?
C3 C4 . 1.539(5) ?
C4 O8 . 1.270(5) ?
O5 In1 6_554 2.168(3) ?
O6 In1 6_554 2.370(3) ?
O7 In1 7_554 2.327(3) ?
O8 In1 7_554 2.230(3) ?
C5 N1 . 1.480(8) ?
C5 C5 14 1.492(12) ?
C5 H5C . 0.9700 ?
C5 H5A . 0.9700 ?
N1 H1A . 0.8900 ?
N1 H1B . 0.8900 ?
N1 H1C . 0.8900 ?
OW1 HW1A . 0.8500 ?
OW2 HW2B . 0.8502 ?
OW2 HW2A . 0.8500 ?
OW3 HW3B . 0.8498 ?
OW3 HW3A . 0.8500 ?

loop_
_geom_hbond_atom_site_label_D
_geom_hbond_atom_site_label_H
_geom_hbond_atom_site_label_A
_geom_hbond_site_symmetry_A
_geom_hbond_distance_DH
_geom_hbond_distance_HA
_geom_hbond_distance_DA
_geom_hbond_angle_DHA
N1 H1C OW1 1_554 0.89 2.35 2.880(8) 118.2
N1 H1B O7 7_554 0.89 2.47 2.956(5) 114.9
N1 H1B OW3 . 0.89 2.21 2.825(8) 125.9
N1 H1C O4 1_554 0.89 2.44 3.140(6) 135.7
N1 H1C O5 6_554 0.89 2.38 3.166(5) 147.1
OW1 HW1A O2 14 0.85 2.04 2.889(5) 179.5
OW2 HW2B O1 6_554 0.85 2.46 3.241(15) 152.8
OW2 HW2A O3 . 0.85 2.39 3.12(3) 145.2
OW3 HW3B O8 15_454 0.85 2.19 2.870(6) 137.4
OW3 HW3A O7 . 0.85 2.26 2.971(7) 141.3
OW3 HW3A O3 7_554 0.85 2.40 2.962(6) 123.7
